data_4000839
loop_
_publ_author_name
'Murata, Tsuyoshi'
'Shao, Xiangfeng'
'Nakano, Yoshiaki'
'Yamochi, Hideki'
'Uruichi, Mikio'
'Yakushi, Kyuya'
'Saito, Gunzi'
'Tanaka, Koichiro'

_publ_section_title
;
 Tuning of Multi-Instabilities in Organic Alloy,
 [(EDO-TTF)1&#x2212;x(MeEDO-TTF)x]2PF6
;
_journal_issue 10
_journal_name_full 'Chemistry of Materials'
_journal_page_first 3121
_journal_paper_doi 10.1021/cm100051b
_journal_volume 22
_journal_year 2010
_chemical_formula_moiety 'C16.06 H12.12 O4 S8, F6 P1'
_chemical_formula_sum 'C16.06 H12.12 F6 O4 P S8'
_chemical_formula_weight 670.55
_chemical_name_common (Me0.03EDO-TTF)2PF6
_chemical_name_systematic
;
 ?
;
_space_group_IT_number 2
_symmetry_cell_setting triclinic
_symmetry_space_group_name_Hall '-P 1'
_symmetry_space_group_name_H-M 'P -1'
_atom_sites_solution_hydrogens geom
_atom_sites_solution_primary direct
_atom_sites_solution_secondary difmap
_audit_creation_method SHELXL-97
_cell_angle_alpha 93.433(7)
_cell_angle_beta 75.131(6)
_cell_angle_gamma 97.349(7)
_cell_formula_units_Z 1
_cell_length_a 7.1990(9)
_cell_length_b 7.3360(8)
_cell_length_c 11.9590(18)
_cell_measurement_temperature 285(2)
_cell_volume 605.17(14)
_computing_cell_refinement MAC-DENZO
_computing_data_collection 'DIP software (MAC Science)'
_computing_data_reduction MAC-DENZO
_computing_molecular_graphics 'ORTEP III'
_computing_structure_refinement 'SHELXL-97 (Sheldrick, 1997)'
_computing_structure_solution 'SIR 2004'
_diffrn_ambient_temperature 285(2)
_diffrn_measured_fraction_theta_full 0.923
_diffrn_measured_fraction_theta_max 0.923
_diffrn_measurement_device_type 'Mac Science DIP-2020K'
_diffrn_measurement_method theta/2theta
_diffrn_radiation_monochromator graphite
_diffrn_radiation_source 'fine-focus sealed tube'
_diffrn_radiation_type MoK\a
_diffrn_radiation_wavelength 0.71073
_diffrn_reflns_av_R_equivalents 0.0000
_diffrn_reflns_av_sigmaI/netI 0.0300
_diffrn_reflns_limit_h_max 8
_diffrn_reflns_limit_h_min 0
_diffrn_reflns_limit_k_max 8
_diffrn_reflns_limit_k_min -8
_diffrn_reflns_limit_l_max 14
_diffrn_reflns_limit_l_min -14
_diffrn_reflns_number 2167
_diffrn_reflns_theta_full 25.92
_diffrn_reflns_theta_max 25.92
_diffrn_reflns_theta_min 2.80
_exptl_absorpt_coefficient_mu 0.875
_exptl_absorpt_correction_type none
_exptl_crystal_colour black
_exptl_crystal_density_diffrn 1.840
_exptl_crystal_density_method 'not measured'
_exptl_crystal_description platelet
_exptl_crystal_F_000 337
_exptl_crystal_size_max 0.70
_exptl_crystal_size_mid 0.60
_exptl_crystal_size_min 0.05
_refine_diff_density_max 0.879
_refine_diff_density_min -0.725
_refine_diff_density_rms 0.354
_refine_ls_extinction_method none
_refine_ls_goodness_of_fit_ref 1.107
_refine_ls_hydrogen_treatment mixed
_refine_ls_matrix_type full
_refine_ls_number_parameters 188
_refine_ls_number_reflns 2167
_refine_ls_number_restraints 0
_refine_ls_restrained_S_all 1.107
_refine_ls_R_factor_all 0.0690
_refine_ls_R_factor_gt 0.0544
_refine_ls_shift/su_max 0.000
_refine_ls_shift/su_mean 0.000
_refine_ls_structure_factor_coef Fsqd
_refine_ls_weighting_details 'calc w=1/[\s^2^(Fo^2^)+(0.1047P)^2^+0.0000P] where P=(Fo^2^+2Fc^2^)/3'
_refine_ls_weighting_scheme calc
_refine_ls_wR_factor_gt 0.1524
_refine_ls_wR_factor_ref 0.1641
_reflns_number_gt 1608
_reflns_number_total 2167
_reflns_threshold_expression >2sigma(I)
_cod_data_source_file cm100051b_si_002.cif
_cod_data_source_block x=0.03_285K
_cod_database_code 4000839

loop_
_symmetry_equiv_pos_as_xyz
'x, y, z'
'-x, -y, -z'

loop_
_atom_site_label
_atom_site_type_symbol
_atom_site_fract_x
_atom_site_fract_y
_atom_site_fract_z
_atom_site_U_iso_or_equiv
_atom_site_adp_type
_atom_site_occupancy
_atom_site_symmetry_multiplicity
_atom_site_calc_flag
_atom_site_refinement_flags
_atom_site_disorder_assembly
_atom_site_disorder_group
S3 S 0.38907(12) 0.31260(13) 0.68035(8) 0.0474(3) Uani 1 1 d . . .
S4 S 0.21735(13) 0.15740(13) 0.46400(9) 0.0525(3) Uani 1 1 d . . .
S5 S 0.78306(12) 0.34327(12) 0.52357(8) 0.0449(3) Uani 1 1 d . . .
S6 S 0.61047(15) 0.18808(13) 0.31208(8) 0.0535(3) Uani 1 1 d . . .
O11 O 0.5454(4) 0.4090(4) 0.8568(2) 0.0627(8) Uani 1 1 d . . .
O12 O 0.9297(4) 0.4337(4) 0.7032(2) 0.0583(7) Uani 1 1 d . . .
C1 C 0.5367(5) 0.2859(4) 0.5409(3) 0.0395(7) Uani 1 1 d . . .
C2 C 0.4634(5) 0.2186(4) 0.4499(3) 0.0403(8) Uani 1 1 d . . .
C7 C 0.5832(5) 0.3767(5) 0.7408(3) 0.0465(8) Uani 1 1 d . A .
C8 C 0.2413(7) 0.0918(6) 0.3210(4) 0.0662(12) Uani 1 1 d . . .
H8 H 0.1259 0.0459 0.2909 0.079 Uiso 1 1 calc R . .
C9 C 0.7616(5) 0.3871(5) 0.6702(3) 0.0452(8) Uani 1 1 d . A .
C10 C 0.4233(8) 0.1047(6) 0.2505(4) 0.0675(12) Uani 1 1 d . . .
H10 H 0.4476 0.0675 0.1666 0.081 Uiso 1 1 calc R . .
C13A C 0.7114(10) 0.3914(13) 0.8995(6) 0.061(3) Uiso 0.65(2) 1 d P A 1
C14A C 0.8911(11) 0.5021(13) 0.8217(6) 0.059(2) Uiso 0.65(2) 1 d P A 1
C13B C 0.727(2) 0.499(3) 0.8920(12) 0.072(5) Uiso 0.35(2) 1 d P A 2
C14B C 0.899(2) 0.430(3) 0.8276(13) 0.073(5) Uiso 0.35(2) 1 d P A 2
P16 P 0.0000 0.0000 0.0000 0.0553(4) Uani 1 2 d S . 2
F17A F 0.067(4) 0.019(2) 0.1119(15) 0.164(10) Uani 0.458(17) 1 d P B 2
F18A F 0.115(4) 0.180(3) -0.0441(16) 0.210(13) Uani 0.458(17) 1 d P . 2
F19A F 0.150(4) -0.121(4) -0.0590(12) 0.213(15) Uani 0.458(17) 1 d P B 2
F17B F -0.028(3) -0.024(3) 0.1280(8) 0.178(8) Uani 0.542(17) 1 d P . 2
F18B F 0.023(4) -0.1994(15) -0.018(2) 0.214(12) Uani 0.542(17) 1 d P . 2
F19B F 0.2147(10) 0.034(2) -0.0050(12) 0.139(6) Uani 0.542(17) 1 d P B 2

loop_
_atom_site_aniso_label
_atom_site_aniso_U_11
_atom_site_aniso_U_22
_atom_site_aniso_U_33
_atom_site_aniso_U_23
_atom_site_aniso_U_13
_atom_site_aniso_U_12
S3 0.0298(5) 0.0547(6) 0.0526(6) 0.0006(4) -0.0011(4) 0.0058(4)
S4 0.0365(5) 0.0516(6) 0.0711(7) 0.0004(4) -0.0181(4) 0.0022(4)
S5 0.0286(5) 0.0565(6) 0.0463(5) 0.0020(4) -0.0037(4) 0.0046(4)
S6 0.0520(6) 0.0528(6) 0.0518(6) -0.0028(4) -0.0057(4) 0.0083(5)
O11 0.0514(16) 0.085(2) 0.0479(15) -0.0058(13) -0.0046(12) 0.0118(14)
O12 0.0366(14) 0.0836(19) 0.0563(16) -0.0045(13) -0.0154(12) 0.0075(13)
C1 0.0266(16) 0.0394(16) 0.0508(19) 0.0042(13) -0.0041(14) 0.0074(13)
C2 0.0344(17) 0.0366(16) 0.0497(19) 0.0014(13) -0.0078(15) 0.0086(14)
C7 0.0396(19) 0.0507(19) 0.047(2) 0.0023(15) -0.0071(16) 0.0052(16)
C8 0.068(3) 0.058(2) 0.081(3) -0.002(2) -0.039(3) -0.001(2)
C9 0.0350(18) 0.053(2) 0.047(2) 0.0000(15) -0.0103(15) 0.0037(15)
C10 0.095(4) 0.053(2) 0.061(3) -0.0029(18) -0.034(3) 0.003(2)
P16 0.0625(10) 0.0620(9) 0.0452(8) -0.0033(6) -0.0221(7) 0.0055(7)
F17A 0.29(2) 0.119(8) 0.152(17) -0.054(8) -0.181(19) 0.055(11)
F18A 0.31(3) 0.140(14) 0.154(14) 0.078(11) -0.077(13) -0.137(16)
F19A 0.26(2) 0.32(3) 0.084(7) -0.047(11) -0.004(10) 0.22(2)
F17B 0.196(14) 0.309(19) 0.036(5) 0.034(7) -0.015(6) 0.074(12)
F18B 0.43(3) 0.062(6) 0.26(2) -0.066(8) -0.27(2) 0.094(12)
F19B 0.050(4) 0.222(14) 0.150(11) 0.041(9) -0.035(5) -0.002(5)

loop_
_atom_type_symbol
_atom_type_description
_atom_type_scat_dispersion_real
_atom_type_scat_dispersion_imag
_atom_type_scat_source
C C 0.0033 0.0016 'International Tables Vol C Tables 4.2.6.8 and 6.1.1.4'
H H 0.0000 0.0000 'International Tables Vol C Tables 4.2.6.8 and 6.1.1.4'
O O 0.0106 0.0060 'International Tables Vol C Tables 4.2.6.8 and 6.1.1.4'
F F 0.0171 0.0103 'International Tables Vol C Tables 4.2.6.8 and 6.1.1.4'
P P 0.1023 0.0942 'International Tables Vol C Tables 4.2.6.8 and 6.1.1.4'
S S 0.1246 0.1234 'International Tables Vol C Tables 4.2.6.8 and 6.1.1.4'

loop_
_geom_angle_atom_site_label_1
_geom_angle_atom_site_label_2
_geom_angle_atom_site_label_3
_geom_angle
_geom_angle_site_symmetry_1
_geom_angle_site_symmetry_3
C7 S3 C1 93.54(16) . .
C8 S4 C2 95.1(2) . .
C1 S5 C9 93.79(17) . .
C10 S6 C2 95.1(2) . .
C7 O11 C13A 111.2(3) . .
C7 O11 C13B 110.9(6) . .
C13A O11 C13B 30.5(5) . .
C9 O12 C14A 110.8(4) . .
C9 O12 C14B 111.8(7) . .
C14A O12 C14B 21.9(7) . .
C2 C1 S5 121.1(3) . .
C2 C1 S3 122.2(3) . .
S5 C1 S3 116.7(2) . .
C1 C2 S6 122.1(3) . .
C1 C2 S4 122.5(3) . .
S6 C2 S4 115.3(2) . .
C9 C7 O11 124.1(3) . .
C9 C7 S3 117.8(3) . .
O11 C7 S3 118.1(3) . .
C10 C8 S4 117.4(3) . .
C7 C9 O12 125.6(3) . .
C7 C9 S5 117.9(3) . .
O12 C9 S5 116.5(3) . .
C8 C10 S6 117.0(3) . .
O11 C13A C14A 108.7(6) . .
O12 C14A C13A 111.7(7) . .
C14B C13B O11 113.4(14) . .
C13B C14B O12 114.8(15) . .
F18B P16 F18B 180(2) . 2
F18B P16 F19A 40.6(10) . .
F18B P16 F19A 139.4(10) 2 .
F18B P16 F19A 139.4(10) . 2
F18B P16 F19A 40.6(10) 2 2
F19A P16 F19A 180.0(16) . 2
F18B P16 F17B 91.7(11) . 2
F18B P16 F17B 88.3(11) 2 2
F19A P16 F17B 74.3(9) . 2
F19A P16 F17B 105.7(9) 2 2
F18B P16 F17B 88.3(11) . .
F18B P16 F17B 91.7(11) 2 .
F19A P16 F17B 105.7(9) . .
F19A P16 F17B 74.3(9) 2 .
F17B P16 F17B 180(2) 2 .
F18B P16 F18A 42.7(10) . 2
F18B P16 F18A 137.3(10) 2 2
F19A P16 F18A 83.1(12) . 2
F19A P16 F18A 96.9(12) 2 2
F17B P16 F18A 113.9(9) 2 2
F17B P16 F18A 66.1(9) . 2
F18B P16 F18A 137.3(10) . .
F18B P16 F18A 42.7(10) 2 .
F19A P16 F18A 96.9(12) . .
F19A P16 F18A 83.1(12) 2 .
F17B P16 F18A 66.1(9) 2 .
F17B P16 F18A 113.9(9) . .
F18A P16 F18A 180.0(8) 2 .
F18B P16 F19B 92.3(9) . 2
F18B P16 F19B 87.7(9) 2 2
F19A P16 F19B 126.0(10) . 2
F19A P16 F19B 54.0(10) 2 2
F17B P16 F19B 85.5(7) 2 2
F17B P16 F19B 94.5(7) . 2
F18A P16 F19B 60.2(10) 2 2
F18A P16 F19B 119.8(10) . 2
F18B P16 F19B 87.7(9) . .
F18B P16 F19B 92.3(9) 2 .
F19A P16 F19B 54.0(10) . .
F19A P16 F19B 126.0(10) 2 .
F17B P16 F19B 94.5(7) 2 .
F17B P16 F19B 85.5(7) . .
F18A P16 F19B 119.8(10) 2 .
F18A P16 F19B 60.2(10) . .
F19B P16 F19B 180.0 2 .
F18B P16 F17A 85.7(7) . 2
F18B P16 F17A 94.3(7) 2 2
F19A P16 F17A 86.2(10) . 2
F19A P16 F17A 93.8(10) 2 2
F17B P16 F17A 26.4(11) 2 2
F17B P16 F17A 153.6(11) . 2
F18A P16 F17A 92.7(10) 2 2
F18A P16 F17A 87.3(10) . 2
F19B P16 F17A 60.1(8) 2 2
F19B P16 F17A 119.9(8) . 2
F18B P16 F17A 94.3(7) . .
F18B P16 F17A 85.7(7) 2 .
F19A P16 F17A 93.8(10) . .
F19A P16 F17A 86.2(10) 2 .
F17B P16 F17A 153.6(11) 2 .
F17B P16 F17A 26.4(11) . .
F18A P16 F17A 87.3(10) 2 .
F18A P16 F17A 92.7(10) . .
F19B P16 F17A 119.9(8) 2 .
F19B P16 F17A 60.1(8) . .
F17A P16 F17A 180.0(13) 2 .
F17B F17A F19B 132.0(19) . .
F17B F17A P16 75.4(16) . .
F19B F17A P16 59.7(6) . .
F18B F18A P16 67.5(9) 2 .
F18B F18A F19B 111.2(14) 2 .
P16 F18A F19B 60.1(6) . .
F18B F18A F17B 97.2(16) 2 2
P16 F18A F17B 56.8(7) . 2
F19B F18A F17B 89.1(12) . 2
F18B F19A F19B 119.6(14) . .
F18B F19A P16 69.4(9) . .
F19B F19A P16 64.0(7) . .
F17A F17B P16 78.2(17) . .
F17A F17B F18A 122(2) . 2
P16 F17B F18A 57.1(6) . 2
F19A F18B F18A 139.0(15) . 2
F19A F18B P16 69.9(9) . .
F18A F18B P16 69.8(9) 2 .
F19A F19B P16 62.0(7) . .
F19A F19B F18A 102.2(11) . .
P16 F19B F18A 59.7(6) . .
F19A F19B F17A 99.2(10) . .
P16 F19B F17A 60.1(6) . .
F18A F19B F17A 92.4(10) . .

loop_
_geom_bond_atom_site_label_1
_geom_bond_atom_site_label_2
_geom_bond_distance
_geom_bond_site_symmetry_2
S3 C7 1.734(4) .
S3 C1 1.747(3) .
S4 C8 1.720(5) .
S4 C2 1.738(3) .
S5 C1 1.731(3) .
S5 C9 1.735(4) .
S6 C10 1.726(5) .
S6 C2 1.734(3) .
O11 C7 1.355(4) .
O11 C13A 1.437(7) .
O11 C13B 1.535(15) .
O12 C9 1.364(4) .
O12 C14A 1.444(8) .
O12 C14B 1.448(16) .
C1 C2 1.368(6) .
C7 C9 1.339(5) .
C8 C10 1.359(7) .
C13A C14A 1.551(13) .
C13B C14B 1.41(2) .
P16 F18B 1.489(8) .
P16 F18B 1.489(8) 2
P16 F19A 1.494(10) .
P16 F19A 1.494(10) 2
P16 F17B 1.510(9) 2
P16 F17B 1.510(9) .
P16 F18A 1.513(11) 2
P16 F18A 1.513(11) .
P16 F19B 1.520(6) 2
P16 F19B 1.520(6) .
P16 F17A 1.527(12) 2
P16 F17A 1.527(12) .
F17A F17B 0.69(3) .
F17A F19B 1.53(2) .
F18A F18B 1.09(3) 2
F18A F19B 1.52(2) .
F18A F17B 1.65(2) 2
F19A F18B 1.04(3) .
F19A F19B 1.37(2) .
F17B F18A 1.65(2) 2
F18B F18A 1.09(3) 2

loop_
_geom_torsion_atom_site_label_1
_geom_torsion_atom_site_label_2
_geom_torsion_atom_site_label_3
_geom_torsion_atom_site_label_4
_geom_torsion
_geom_torsion_site_symmetry_1
_geom_torsion_site_symmetry_4
C9 S5 C1 C2 -173.6(3) . .
C9 S5 C1 S3 4.7(2) . .
C7 S3 C1 C2 174.5(3) . .
C7 S3 C1 S5 -3.8(2) . .
S5 C1 C2 S6 -0.5(4) . .
S3 C1 C2 S6 -178.76(15) . .
S5 C1 C2 S4 179.38(16) . .
S3 C1 C2 S4 1.1(4) . .
C10 S6 C2 C1 -179.9(3) . .
C10 S6 C2 S4 0.2(2) . .
C8 S4 C2 C1 179.7(3) . .
C8 S4 C2 S6 -0.4(2) . .
C13A O11 C7 C9 -20.4(6) . .
C13B O11 C7 C9 12.3(9) . .
C13A O11 C7 S3 158.0(5) . .
C13B O11 C7 S3 -169.2(8) . .
C1 S3 C7 C9 1.0(3) . .
C1 S3 C7 O11 -177.6(3) . .
C2 S4 C8 C10 0.7(3) . .
O11 C7 C9 O12 -1.0(6) . .
S3 C7 C9 O12 -179.5(3) . .
O11 C7 C9 S5 -179.4(3) . .
S3 C7 C9 S5 2.1(4) . .
C14A O12 C9 C7 -10.1(6) . .
C14B O12 C9 C7 13.4(10) . .
C14A O12 C9 S5 168.4(5) . .
C14B O12 C9 S5 -168.2(10) . .
C1 S5 C9 C7 -4.0(3) . .
C1 S5 C9 O12 177.4(3) . .
S4 C8 C10 S6 -0.7(5) . .
C2 S6 C10 C8 0.3(4) . .
C7 O11 C13A C14A 48.3(8) . .
C13B O11 C13A C14A -47.1(13) . .
C9 O12 C14A C13A 39.6(8) . .
C14B O12 C14A C13A -57(2) . .
O11 C13A C14A O12 -61.0(9) . .
C7 O11 C13B C14B -37.4(18) . .
C13A O11 C13B C14B 59.2(17) . .
O11 C13B C14B O12 52(2) . .
C9 O12 C14B C13B -39(2) . .
C14A O12 C14B C13B 52(2) . .
F18B P16 F17A F17B -77(3) . .
F18B P16 F17A F17B 103(3) 2 .
F19A P16 F17A F17B -118(3) . .
F19A P16 F17A F17B 62(3) 2 .
F17B P16 F17A F17B 180.000(2) 2 .
F18A P16 F17A F17B -35(3) 2 .
F18A P16 F17A F17B 145(3) . .
F19B P16 F17A F17B 18(3) 2 .
F19B P16 F17A F17B -162(3) . .
F17A P16 F17A F17B 102(100) 2 .
F18B P16 F17A F19B 84.8(11) . .
F18B P16 F17A F19B -95.2(11) 2 .
F19A P16 F17A F19B 44.1(10) . .
F19A P16 F17A F19B -135.9(10) 2 .
F17B P16 F17A F19B -18(3) 2 .
F17B P16 F17A F19B 162(3) . .
F18A P16 F17A F19B 127.0(10) 2 .
F18A P16 F17A F19B -53.0(10) . .
F19B P16 F17A F19B 180.0 2 .
F17A P16 F17A F19B -96(99) 2 .
F18B P16 F18A F18B 180.000(1) . 2
F19A P16 F18A F18B -174.9(16) . 2
F19A P16 F18A F18B 5.1(16) 2 2
F17B P16 F18A F18B 115.7(18) 2 2
F17B P16 F18A F18B -64.3(18) . 2
F18A P16 F18A F18B -82(83) 2 2
F19B P16 F18A F18B 46.3(16) 2 2
F19B P16 F18A F18B -133.7(16) . 2
F17A P16 F18A F18B 99.3(15) 2 2
F17A P16 F18A F18B -80.7(15) . 2
F18B P16 F18A F19B -46.3(16) . .
F18B P16 F18A F19B 133.7(16) 2 .
F19A P16 F18A F19B -41.2(10) . .
F19A P16 F18A F19B 138.8(10) 2 .
F17B P16 F18A F19B -110.7(11) 2 .
F17B P16 F18A F19B 69.3(11) . .
F18A P16 F18A F19B 52(93) 2 .
F19B P16 F18A F19B 180.0 2 .
F17A P16 F18A F19B -127.0(9) 2 .
F17A P16 F18A F19B 53.0(9) . .
F18B P16 F18A F17B 64.3(18) . 2
F18B P16 F18A F17B -115.7(18) 2 2
F19A P16 F18A F17B 69.4(11) . 2
F19A P16 F18A F17B -110.6(11) 2 2
F17B P16 F18A F17B 180.0 . 2
F18A P16 F18A F17B 163(93) 2 2
F19B P16 F18A F17B -69.3(11) 2 2
F19B P16 F18A F17B 110.7(11) . 2
F17A P16 F18A F17B -16.4(13) 2 2
F17A P16 F18A F17B 163.6(13) . 2
F18B P16 F19A F18B 180.000(3) 2 .
F19A P16 F19A F18B 86(100) 2 .
F17B P16 F19A F18B -111.9(18) 2 .
F17B P16 F19A F18B 68.1(18) . .
F18A P16 F19A F18B 5.3(16) 2 .
F18A P16 F19A F18B -174.7(16) . .
F19B P16 F19A F18B -39.7(17) 2 .
F19B P16 F19A F18B 140.3(17) . .
F17A P16 F19A F18B -87.9(16) 2 .
F17A P16 F19A F18B 92.1(16) . .
F18B P16 F19A F19B -140.3(17) . .
F18B P16 F19A F19B 39.7(17) 2 .
F19A P16 F19A F19B -54(100) 2 .
F17B P16 F19A F19B 107.8(11) 2 .
F17B P16 F19A F19B -72.2(11) . .
F18A P16 F19A F19B -135.0(11) 2 .
F18A P16 F19A F19B 45.0(11) . .
F19B P16 F19A F19B 180.0 2 .
F17A P16 F19A F19B 131.8(10) 2 .
F17A P16 F19A F19B -48.2(10) . .
F19B F17A F17B P16 -21(3) . .
F19B F17A F17B F18A 18(5) . 2
P16 F17A F17B F18A 39(2) . 2
F18B P16 F17B F17A 103(3) . .
F18B P16 F17B F17A -77(3) 2 .
F19A P16 F17B F17A 66(3) . .
F19A P16 F17B F17A -114(3) 2 .
F17B P16 F17B F17A -27(51) 2 .
F18A P16 F17B F17A 141(3) 2 .
F18A P16 F17B F17A -39(3) . .
F19B P16 F17B F17A -165(3) 2 .
F19B P16 F17B F17A 15(3) . .
F17A P16 F17B F17A 180.000(1) 2 .
F18B P16 F17B F18A -37.7(12) . 2
F18B P16 F17B F18A 142.3(12) 2 2
F19A P16 F17B F18A -74.9(14) . 2
F19A P16 F17B F18A 105.1(14) 2 2
F17B P16 F17B F18A -167(51) 2 2
F18A P16 F17B F18A 180.0 . 2
F19B P16 F17B F18A 54.5(12) 2 2
F19B P16 F17B F18A -125.5(12) . 2
F17A P16 F17B F18A 39(3) 2 2
F17A P16 F17B F18A -141(3) . 2
F19B F19A F18B F18A 30(5) . 2
P16 F19A F18B F18A -11(3) . 2
F19B F19A F18B P16 41.3(14) . .
F18B P16 F18B F19A -66(53) 2 .
F19A P16 F18B F19A 180.0 2 .
F17B P16 F18B F19A 63.3(16) 2 .
F17B P16 F18B F19A -116.7(16) . .
F18A P16 F18B F19A -172(2) 2 .
F18A P16 F18B F19A 8(2) . .
F19B P16 F18B F19A 148.9(15) 2 .
F19B P16 F18B F19A -31.1(15) . .
F17A P16 F18B F19A 89.1(17) 2 .
F17A P16 F18B F19A -90.9(17) . .
F18B P16 F18B F18A 106(62) 2 2
F19A P16 F18B F18A 172(2) . 2
F19A P16 F18B F18A -8(2) 2 2
F17B P16 F18B F18A -124.5(16) 2 2
F17B P16 F18B F18A 55.5(16) . 2
F18A P16 F18B F18A 180.0 . 2
F19B P16 F18B F18A -38.9(15) 2 2
F19B P16 F18B F18A 141.1(15) . 2
F17A P16 F18B F18A -98.7(16) 2 2
F17A P16 F18B F18A 81.3(16) . 2
F18B F19A F19B P16 -43.4(17) . .
F18B F19A F19B F18A -89(2) . .
P16 F19A F19B F18A -45.6(9) . .
F18B F19A F19B F17A 6(2) . .
P16 F19A F19B F17A 48.9(8) . .
F18B P16 F19B F19A 24.6(11) . .
F18B P16 F19B F19A -155.4(11) 2 .
F19A P16 F19B F19A 180.0 2 .
F17B P16 F19B F19A -66.9(11) 2 .
F17B P16 F19B F19A 113.1(11) . .
F18A P16 F19B F19A 54.0(13) 2 .
F18A P16 F19B F19A -126.0(13) . .
F19B P16 F19B F19A 159(26) 2 .
F17A P16 F19B F19A -59.1(11) 2 .
F17A P16 F19B F19A 120.9(11) . .
F18B P16 F19B F18A 150.6(10) . .
F18B P16 F19B F18A -29.4(10) 2 .
F19A P16 F19B F18A 126.0(13) . .
F19A P16 F19B F18A -54.0(13) 2 .
F17B P16 F19B F18A 59.1(11) 2 .
F17B P16 F19B F18A -120.9(11) . .
F18A P16 F19B F18A 180.0 2 .
F19B P16 F19B F18A -75(26) 2 .
F17A P16 F19B F18A 66.9(11) 2 .
F17A P16 F19B F18A -113.1(11) . .
F18B P16 F19B F17A -96.3(10) . .
F18B P16 F19B F17A 83.7(10) 2 .
F19A P16 F19B F17A -120.9(11) . .
F19A P16 F19B F17A 59.1(11) 2 .
F17B P16 F19B F17A 172.2(13) 2 .
F17B P16 F19B F17A -7.8(13) . .
F18A P16 F19B F17A -66.9(11) 2 .
F18A P16 F19B F17A 113.1(11) . .
F19B P16 F19B F17A 38(26) 2 .
F17A P16 F19B F17A 180.0 2 .
F18B F18A F19B F19A 92.8(18) 2 .
P16 F18A F19B F19A 47.0(10) . .
F17B F18A F19B F19A -4.6(13) 2 .
F18B F18A F19B P16 45.8(14) 2 .
F17B F18A F19B P16 -51.6(6) 2 .
F18B F18A F19B F17A -7.2(17) 2 .
P16 F18A F19B F17A -53.0(7) . .
F17B F18A F19B F17A -104.6(10) 2 .
F17B F17A F19B F19A -27(4) . .
P16 F17A F19B F19A -50.1(9) . .
F17B F17A F19B P16 23(4) . .
F17B F17A F19B F18A 76(4) . .
P16 F17A F19B F18A 52.6(7) . .
